data_7248561
loop_
_publ_author_name
'Rebbah, Bahija'
'El Haib, Abderrahim'
'Lahmady, Sara'
'Forsal, Issam'
'Gouygou, Maryse'
'Mallet-Ladeira, Sonia'
'Medaghri-Alaoui, Abdelouahid'
'Rakib, El Mostapha'
'Hannioui, Abdellah'

_publ_section_title
;
 Synthesis, characterization, and inhibition effects of a novel eugenol
 derivative bearing pyrrole functionalities on the corrosion of mild steel
 in a HCl acid solution.
;
_journal_issue 20
_journal_name_full 'RSC advances'
_journal_page_first 14152
_journal_page_last 14160
_journal_paper_doi 10.1039/d4ra01337a
_journal_volume 14
_journal_year 2024
_chemical_formula_moiety 'C18 H23 N2 O3'
_chemical_formula_sum 'C18 H23 N2 O3'
_chemical_formula_weight 315.38
_space_group_IT_number 2
_space_group_name_Hall '-P 1'
_space_group_name_H-M_alt 'P -1'
_symmetry_cell_setting triclinic
_symmetry_Int_Tables_number 2
_symmetry_space_group_name_Hall '-P 1'
_symmetry_space_group_name_H-M 'P -1'
_atom_sites_solution_hydrogens mixed
_atom_sites_solution_primary dual
_atom_sites_solution_secondary difmap
_audit_update_record
;
2024-02-21 deposited with the CCDC.	2024-04-18 downloaded from the CCDC.
;
_cell_angle_alpha 73.401(2)
_cell_angle_beta 64.496(3)
_cell_angle_gamma 69.395(3)
_cell_formula_units_Z 2
_cell_length_a 9.2975(3)
_cell_length_b 10.1675(3)
_cell_length_c 10.6317(2)
_cell_measurement_reflns_used 18351
_cell_measurement_temperature 100(2)
_cell_measurement_theta_max 79.5710
_cell_measurement_theta_min 4.6570
_cell_volume 838.30(5)
_computing_cell_refinement 'CrysAlisPro 1.171.41.120a (Rigaku OD, 2021)'
_computing_data_collection 'CrysAlisPro 1.171.41.120a (Rigaku OD, 2021)'
_computing_data_reduction 'CrysAlisPro 1.171.41.120a (Rigaku OD, 2021)'
_computing_molecular_graphics 'Ortep-3 for Windows (Farrugia, 1997)'
_computing_publication_material 'WinGX publication routines (Farrugia, 1999)'
_computing_structure_refinement 'SHELXL-2019/2 (Sheldrick, 2015)'
_computing_structure_solution 'SHELXT (Sheldrick 2015)'
_diffrn_ambient_temperature 100(2)
_diffrn_detector 'Hybrid Pixel Array Detector'
_diffrn_detector_type HyPix
_diffrn_measured_fraction_theta_full 0.999
_diffrn_measured_fraction_theta_max 0.975
_diffrn_measurement_device 'four-circle diffractometer'
_diffrn_measurement_device_type 'XtaLAB Synergy, Dualflex, HyPix'
_diffrn_measurement_method '\w scans'
_diffrn_radiation_monochromator mirror
_diffrn_radiation_probe x-ray
_diffrn_radiation_type 'Cu K\a'
_diffrn_radiation_wavelength 1.54184
_diffrn_reflns_av_R_equivalents 0.025
_diffrn_reflns_av_unetI/netI 0.0203
_diffrn_reflns_Laue_measured_fraction_full 0.999
_diffrn_reflns_Laue_measured_fraction_max 0.975
_diffrn_reflns_limit_h_max 11
_diffrn_reflns_limit_h_min -11
_diffrn_reflns_limit_k_max 12
_diffrn_reflns_limit_k_min -12
_diffrn_reflns_limit_l_max 11
_diffrn_reflns_limit_l_min -13
_diffrn_reflns_number 14347
_diffrn_reflns_point_group_measured_fraction_full 0.999
_diffrn_reflns_point_group_measured_fraction_max 0.975
_diffrn_reflns_theta_full 67.684
_diffrn_reflns_theta_max 80
_diffrn_reflns_theta_min 4.667
_diffrn_source 'micro-focus sealed X-ray tube'
_diffrn_source_type 'PhotonJet (Cu) X-ray Source'
_diffrn_standards_decay_% 0
_diffrn_standards_interval_count 0
_diffrn_standards_interval_time 0
_diffrn_standards_number 0
_exptl_absorpt_coefficient_mu 0.69
_exptl_absorpt_correction_T_max 1.00000
_exptl_absorpt_correction_T_min 0.92215
_exptl_absorpt_correction_type multi-scan
_exptl_absorpt_process_details
;
CrysAlisPro 1.171.42.102a (Rigaku Oxford Diffraction, 2023)
Empirical absorption correction using spherical harmonics,
implemented in SCALE3 ABSPACK scaling algorithm.
;
_exptl_crystal_colour colourless
_exptl_crystal_density_diffrn 1.250
_exptl_crystal_density_method 'not measured'
_exptl_crystal_description block
_exptl_crystal_F_000 338
_exptl_crystal_size_max 0.20
_exptl_crystal_size_mid 0.20
_exptl_crystal_size_min 0.20
_refine_diff_density_max 0.35
_refine_diff_density_min -0.389
_refine_diff_density_rms 0.043
_refine_ls_extinction_coef 0.0117(10)
_refine_ls_extinction_expression Fc^*^=kFc[1+0.001xFc^2^\l^3^/sin(2\q)]^-1/4^
_refine_ls_extinction_method 'SHELXL-2019/2 (Sheldrick 2019)'
_refine_ls_goodness_of_fit_ref 1.024
_refine_ls_hydrogen_treatment mixed
_refine_ls_matrix_type full
_refine_ls_number_parameters 318
_refine_ls_number_reflns 3564
_refine_ls_number_restraints 338
_refine_ls_restrained_S_all 0.991
_refine_ls_R_factor_all 0.0433
_refine_ls_R_factor_gt 0.0415
_refine_ls_shift/su_max 0.001
_refine_ls_shift/su_mean 0
_refine_ls_structure_factor_coef Fsqd
_refine_ls_weighting_details 'w=1/[\s^2^(Fo^2^)+(0.0518P)^2^+0.3313P] where P=(Fo^2^+2Fc^2^)/3'
_refine_ls_weighting_scheme calc
_refine_ls_wR_factor_gt 0.1077
_refine_ls_wR_factor_ref 0.1093
_reflns_Friedel_coverage 0
_reflns_number_gt 3361
_reflns_number_total 3564
_reflns_threshold_expression 'I > 2\s(I)'
_cod_data_source_file d4ra01337a2.cif
_cod_data_source_block 20231003-Maryse
_cod_database_code 7248561
_shelx_shelxl_version_number 2019/3

loop_
_symmetry_equiv_pos_as_xyz
'x, y, z'
'-x, -y, -z'

loop_
_atom_site_label
_atom_site_type_symbol
_atom_site_fract_x
_atom_site_fract_y
_atom_site_fract_z
_atom_site_U_iso_or_equiv
_atom_site_adp_type
_atom_site_occupancy
_atom_site_site_symmetry_order
_atom_site_calc_flag
_atom_site_refinement_flags_posn
_atom_site_refinement_flags_adp
_atom_site_refinement_flags_occupancy
_atom_site_disorder_assembly
_atom_site_disorder_group
C1 C 0.83580(18) 0.56699(18) 0.80433(15) 0.0424(4) Uani 1 1 d . . . . .
H1A H 0.910384 0.564205 0.84845 0.064 Uiso 1 1 calc R U . . .
H1B H 0.832367 0.469931 0.81093 0.064 Uiso 1 1 calc R U . . .
H1C H 0.724562 0.623716 0.853112 0.064 Uiso 1 1 calc R U . . .
C2 C 0.89651(15) 0.63228(13) 0.65363(14) 0.0308(3) Uani 1 1 d . . . . .
C3 C 1.01741(15) 0.70174(14) 0.57429(17) 0.0359(3) Uani 1 1 d . . . . .
H3 H 1.089329 0.717715 0.60695 0.043 Uiso 1 1 calc R U . . .
C4 C 1.01719(15) 0.74589(13) 0.43496(16) 0.0343(3) Uani 1 1 d . . . . .
H4 H 1.089434 0.79564 0.35842 0.041 Uiso 1 1 calc R U . . .
C5 C 0.89514(14) 0.70448(12) 0.42992(14) 0.0273(3) Uani 1 1 d . . . . .
C6 C 0.83235(16) 0.72692(15) 0.31685(15) 0.0349(3) Uani 1 1 d . . . . .
H6A H 0.89933 0.777056 0.229928 0.052 Uiso 1 1 calc R U . . .
H6B H 0.717045 0.783931 0.345652 0.052 Uiso 1 1 calc R U . . .
H6C H 0.839112 0.634622 0.300123 0.052 Uiso 1 1 calc R U . . .
C7 C 0.54166(14) 0.62886(12) 0.66982(12) 0.0247(2) Uani 1 1 d . . . . .
C8 C 0.42211(14) 0.54879(12) 0.68716(12) 0.0250(3) Uani 1 1 d . . . . .
H8A H 0.347783 0.537791 0.787543 0.03 Uiso 1 1 calc R U . . .
H8B H 0.352944 0.607147 0.631112 0.03 Uiso 1 1 calc R U . . .
N1 N 0.82312(12) 0.63543(10) 0.56385(11) 0.0243(2) Uani 1 1 d . . . . .
N2 N 0.70222(11) 0.56851(10) 0.59802(10) 0.0223(2) Uani 1 1 d . . . . .
O1 O 0.49170(11) 0.74003(11) 0.71543(12) 0.0396(3) Uani 1 1 d . . . . .
O2 O 0.49760(10) 0.41207(8) 0.64552(8) 0.0231(2) Uani 1 1 d D . . . .
C9 C 0.554(2) 0.2906(7) 0.7319(12) 0.0203(12) Uani 0.461(4) 1 d D U P A 1
C10 C 0.5618(11) 0.2925(5) 0.8583(7) 0.0262(11) Uani 0.461(4) 1 d D U P A 1
H10 H 0.521283 0.380043 0.893019 0.031 Uiso 0.461(4) 1 calc R U P A 1
C11 C 0.6281(7) 0.1676(5) 0.9363(5) 0.0234(9) Uani 0.461(4) 1 d D U P A 1
H11 H 0.632129 0.171414 1.022972 0.028 Uiso 0.461(4) 1 calc R U P A 1
C12 C 0.6873(5) 0.0398(5) 0.8881(5) 0.0200(9) Uani 0.461(4) 1 d D U P A 1
C13 C 0.6816(7) 0.0367(5) 0.7595(5) 0.0198(9) Uani 0.461(4) 1 d D U P A 1
H13 H 0.722846 -0.051033 0.725104 0.024 Uiso 0.461(4) 1 calc R U P A 1
C14 C 0.6162(13) 0.1609(6) 0.6810(7) 0.0178(10) Uani 0.461(4) 1 d D U P A 1
O3 O 0.6142(12) 0.1676(7) 0.5518(6) 0.0230(11) Uani 0.461(4) 1 d D U P A 1
C15 C 0.6992(6) 0.0411(5) 0.4884(5) 0.0302(9) Uani 0.461(4) 1 d D U P A 1
H15A H 0.81543 0.013239 0.477995 0.045 Uiso 0.461(4) 1 calc R U P A 1
H15B H 0.69217 0.059463 0.395247 0.045 Uiso 0.461(4) 1 calc R U P A 1
H15C H 0.648011 -0.035774 0.548411 0.045 Uiso 0.461(4) 1 calc R U P A 1
C16 C 0.7563(4) -0.0956(4) 0.9736(4) 0.0288(7) Uani 0.461(4) 1 d D U P A 1
H16A H 0.72437 -0.075552 1.069257 0.035 Uiso 0.461(4) 1 calc R U P A 1
H16B H 0.701211 -0.167731 0.984098 0.035 Uiso 0.461(4) 1 calc R U P A 1
C17 C 0.9374(4) -0.1603(4) 0.9187(3) 0.0288(7) Uani 0.461(4) 1 d D U P A 1
H17A H 0.971322 -0.182931 1.000545 0.035 Uiso 0.461(4) 1 calc R U P A 1
H17B H 0.951959 -0.252914 0.895548 0.035 Uiso 0.461(4) 1 calc R U P A 1
C18 C 1.0500(4) -0.1051(3) 0.8132(3) 0.0381(9) Uani 0.461(4) 1 d D U P A 1
H18A H 1.018563 -0.013406 0.762456 0.046 Uiso 0.461(4) 1 calc R U P A 1
H18B H 1.163105 -0.156747 0.787348 0.046 Uiso 0.461(4) 1 calc R U P A 1
C9' C 0.549(2) 0.3090(6) 0.7453(10) 0.0212(11) Uani 0.539(4) 1 d D U P A 2
C10' C 0.5517(9) 0.3297(5) 0.8664(5) 0.0218(9) Uani 0.539(4) 1 d D U P A 2
H10' H 0.511315 0.422506 0.890361 0.026 Uiso 0.539(4) 1 calc R U P A 2
C11' C 0.6136(6) 0.2135(5) 0.9543(4) 0.0258(8) Uani 0.539(4) 1 d D U P A 2
H11' H 0.615182 0.227503 1.038262 0.031 Uiso 0.539(4) 1 calc R U P A 2
C12' C 0.6725(4) 0.0787(5) 0.9195(4) 0.0226(8) Uani 0.539(4) 1 d D U P A 2
C13' C 0.6673(6) 0.0576(4) 0.7982(5) 0.0235(9) Uani 0.539(4) 1 d D U P A 2
H13' H 0.705575 -0.035647 0.775452 0.028 Uiso 0.539(4) 1 calc R U P A 2
C14' C 0.6062(12) 0.1724(6) 0.7100(6) 0.0232(10) Uani 0.539(4) 1 d D U P A 2
O3' O 0.5965(10) 0.1651(6) 0.5875(5) 0.0231(9) Uani 0.539(4) 1 d D U P A 2
C15' C 0.6584(6) 0.0273(4) 0.5457(5) 0.0377(9) Uani 0.539(4) 1 d D U P A 2
H15D H 0.775566 -0.010249 0.532865 0.057 Uiso 0.539(4) 1 calc R U P A 2
H15E H 0.645649 0.035351 0.456789 0.057 Uiso 0.539(4) 1 calc R U P A 2
H15F H 0.596138 -0.037316 0.619048 0.057 Uiso 0.539(4) 1 calc R U P A 2
C16' C 0.7494(3) -0.0466(4) 1.0097(4) 0.0356(7) Uani 0.539(4) 1 d D . P A 2
H16C H 0.716979 -0.021576 1.103374 0.043 Uiso 0.539(4) 1 calc R U P A 2
H16D H 0.708025 -0.129192 1.023954 0.043 Uiso 0.539(4) 1 calc R U P A 2
C17' C 0.9356(3) -0.0860(4) 0.9392(3) 0.0414(8) Uani 0.539(4) 1 d D . P A 2
H17C H 0.95994 -0.0264 0.844716 0.05 Uiso 0.539(4) 1 calc R U P A 2
H17D H 0.975646 -0.050887 0.992615 0.05 Uiso 0.539(4) 1 calc R U P A 2
C18' C 1.0332(5) -0.2132(4) 0.9186(3) 0.0487(9) Uani 0.539(4) 1 d D . P A 2
H18C H 0.988058 -0.292535 0.949392 0.058 Uiso 0.539(4) 1 calc R U P A 2
H18D H 1.149273 -0.2264 0.872929 0.058 Uiso 0.539(4) 1 calc R U P A 2
H2 H 0.735(2) 0.4852(18) 0.5725(17) 0.033(4) Uiso 1 1 d . . . . .

loop_
_atom_site_aniso_label
_atom_site_aniso_U_11
_atom_site_aniso_U_22
_atom_site_aniso_U_33
_atom_site_aniso_U_23
_atom_site_aniso_U_13
_atom_site_aniso_U_12
C1 0.0331(7) 0.0596(9) 0.0386(7) -0.0239(7) -0.0138(6) -0.0034(6)
C2 0.0239(6) 0.0294(6) 0.0432(7) -0.0191(5) -0.0140(5) 0.0009(5)
C3 0.0219(6) 0.0281(6) 0.0653(9) -0.0219(6) -0.0188(6) -0.0002(5)
C4 0.0186(5) 0.0200(6) 0.0604(9) -0.0072(5) -0.0113(5) -0.0041(4)
C5 0.0188(5) 0.0185(5) 0.0394(7) -0.0037(5) -0.0075(5) -0.0036(4)
C6 0.0253(6) 0.0341(7) 0.0386(7) 0.0041(5) -0.0114(5) -0.0083(5)
C7 0.0203(5) 0.0263(6) 0.0282(6) -0.0121(4) -0.0068(4) -0.0034(4)
C8 0.0185(5) 0.0271(6) 0.0279(6) -0.0112(4) -0.0037(4) -0.0052(4)
N1 0.0190(4) 0.0220(5) 0.0336(5) -0.0081(4) -0.0083(4) -0.0060(4)
N2 0.0183(5) 0.0197(5) 0.0283(5) -0.0091(4) -0.0042(4) -0.0057(4)
O1 0.0248(4) 0.0384(5) 0.0626(7) -0.0345(5) -0.0131(4) 0.0010(4)
O2 0.0253(4) 0.0202(4) 0.0240(4) -0.0019(3) -0.0092(3) -0.0075(3)
C9 0.020(2) 0.025(2) 0.019(2) -0.0004(17) -0.0074(19) -0.012(2)
C10 0.0286(18) 0.023(2) 0.0273(18) -0.0101(16) -0.0017(13) -0.013(2)
C11 0.0270(18) 0.029(2) 0.0165(15) -0.0081(16) -0.0033(13) -0.012(2)
C12 0.0188(13) 0.0231(18) 0.0192(19) -0.0076(13) -0.0027(13) -0.0088(12)
C13 0.0194(15) 0.0228(17) 0.019(2) -0.0040(12) -0.0058(16) -0.0088(12)
C14 0.0181(16) 0.0172(15) 0.021(3) -0.0019(13) -0.007(2) -0.0090(11)
O3 0.027(2) 0.0210(13) 0.023(2) -0.0070(14) -0.012(2) -0.0028(11)
C15 0.037(2) 0.0203(15) 0.031(2) -0.0098(16) -0.0101(18) -0.0041(13)
C16 0.0263(14) 0.0327(17) 0.0256(15) -0.0028(12) -0.0102(11) -0.0063(12)
C17 0.0340(17) 0.0229(15) 0.0357(14) -0.0117(11) -0.0185(12) -0.0018(13)
C18 0.0279(14) 0.0278(14) 0.0532(19) -0.0043(12) -0.0161(13) -0.0014(11)
C9' 0.0194(16) 0.0212(16) 0.022(2) -0.0001(13) -0.0048(19) -0.0108(17)
C10' 0.0234(14) 0.0241(19) 0.0164(13) -0.0019(14) -0.0046(10) -0.0091(17)
C11' 0.0233(13) 0.033(2) 0.0176(14) -0.0026(13) -0.0041(11) -0.0089(16)
C12' 0.0198(13) 0.0256(19) 0.0195(16) 0.0001(14) -0.0053(12) -0.0079(14)
C13' 0.0201(13) 0.0233(15) 0.026(2) -0.0006(13) -0.0075(16) -0.0083(11)
C14' 0.0213(17) 0.0295(18) 0.022(2) -0.0009(12) -0.0094(19) -0.0115(13)
O3' 0.0255(16) 0.0176(10) 0.027(2) -0.0053(13) -0.011(2) -0.0037(8)
C15' 0.044(2) 0.0227(15) 0.049(2) -0.0130(18) -0.023(2) 0.0009(13)
C16' 0.0255(13) 0.0398(18) 0.0326(16) 0.0094(13) -0.0123(11) -0.0084(12)
C17' 0.0339(14) 0.0396(18) 0.0485(16) 0.0055(13) -0.0212(12) -0.0095(12)
C18' 0.0484(19) 0.0487(18) 0.0498(17) -0.0190(14) -0.0200(14) -0.0026(16)

loop_
_atom_type_symbol
_atom_type_description
_atom_type_scat_dispersion_real
_atom_type_scat_dispersion_imag
_atom_type_scat_source
C C 0.0181 0.0091 'International Tables Vol C Tables 4.2.6.8 and 6.1.1.4'
H H 0 0 'International Tables Vol C Tables 4.2.6.8 and 6.1.1.4'
N N 0.0311 0.018 'International Tables Vol C Tables 4.2.6.8 and 6.1.1.4'
O O 0.0492 0.0322 'International Tables Vol C Tables 4.2.6.8 and 6.1.1.4'

loop_
_geom_angle_atom_site_label_1
_geom_angle_atom_site_label_2
_geom_angle_atom_site_label_3
_geom_angle
_geom_angle_site_symmetry_1
_geom_angle_site_symmetry_3
_geom_angle_publ_flag
C2 C1 H1A 109.5 . . ?
C2 C1 H1B 109.5 . . ?
H1A C1 H1B 109.5 . . ?
C2 C1 H1C 109.5 . . ?
H1A C1 H1C 109.5 . . ?
H1B C1 H1C 109.5 . . ?
C3 C2 N1 105.67(12) . . ?
C3 C2 C1 133.29(12) . . ?
N1 C2 C1 121.00(12) . . ?
C2 C3 C4 108.52(11) . . ?
C2 C3 H3 125.7 . . ?
C4 C3 H3 125.7 . . ?
C5 C4 C3 108.27(12) . . ?
C5 C4 H4 125.9 . . ?
C3 C4 H4 125.9 . . ?
C4 C5 N1 105.93(12) . . ?
C4 C5 C6 132.52(12) . . ?
N1 C5 C6 121.48(10) . . ?
C5 C6 H6A 109.5 . . ?
C5 C6 H6B 109.5 . . ?
H6A C6 H6B 109.5 . . ?
C5 C6 H6C 109.5 . . ?
H6A C6 H6C 109.5 . . ?
H6B C6 H6C 109.5 . . ?
O1 C7 N2 124.45(11) . . ?
O1 C7 C8 120.81(10) . . ?
N2 C7 C8 114.72(9) . . ?
O2 C8 C7 114.94(9) . . ?
O2 C8 H8A 108.5 . . ?
C7 C8 H8A 108.5 . . ?
O2 C8 H8B 108.5 . . ?
C7 C8 H8B 108.5 . . ?
H8A C8 H8B 107.5 . . ?
N2 N1 C2 125.02(10) . . ?
N2 N1 C5 123.16(10) . . ?
C2 N1 C5 111.61(10) . . ?
C7 N2 N1 121.13(9) . . ?
C7 N2 H2 122.4(11) . . ?
N1 N2 H2 116.5(10) . . ?
C9' O2 C8 113.1(2) . . ?
C9 O2 C8 123.1(3) . . ?
C10 C9 O2 124.1(5) . . ?
C10 C9 C14 118.8(4) . . ?
O2 C9 C14 117.0(5) . . ?
C9 C10 C11 121.2(4) . . ?
C9 C10 H10 119.4 . . ?
C11 C10 H10 119.4 . . ?
C12 C11 C10 120.4(4) . . ?
C12 C11 H11 119.8 . . ?
C10 C11 H11 119.8 . . ?
C11 C12 C13 118.9(3) . . ?
C11 C12 C16 120.4(4) . . ?
C13 C12 C16 120.7(4) . . ?
C14 C13 C12 121.0(4) . . ?
C14 C13 H13 119.5 . . ?
C12 C13 H13 119.5 . . ?
O3 C14 C13 124.3(5) . . ?
O3 C14 C9 115.9(4) . . ?
C13 C14 C9 119.7(5) . . ?
C14 O3 C15 116.8(5) . . ?
O3 C15 H15A 109.5 . . ?
O3 C15 H15B 109.5 . . ?
H15A C15 H15B 109.5 . . ?
O3 C15 H15C 109.5 . . ?
H15A C15 H15C 109.5 . . ?
H15B C15 H15C 109.5 . . ?
C17 C16 C12 117.7(3) . . ?
C17 C16 H16A 107.9 . . ?
C12 C16 H16A 107.9 . . ?
C17 C16 H16B 107.9 . . ?
C12 C16 H16B 107.9 . . ?
H16A C16 H16B 107.2 . . ?
C18 C17 C16 127.4(3) . . ?
C18 C17 H17A 105.5 . . ?
C16 C17 H17A 105.5 . . ?
C18 C17 H17B 105.5 . . ?
C16 C17 H17B 105.5 . . ?
H17A C17 H17B 106 . . ?
C17 C18 H18A 120 . . ?
C17 C18 H18B 120 . . ?
H18A C18 H18B 120 . . ?
C10' C9' O2 126.9(4) . . ?
C10' C9' C14' 120.7(4) . . ?
O2 C9' C14' 112.4(4) . . ?
C9' C10' C11' 119.7(4) . . ?
C9' C10' H10' 120.2 . . ?
C11' C10' H10' 120.2 . . ?
C12' C11' C10' 120.2(3) . . ?
C12' C11' H11' 119.9 . . ?
C10' C11' H11' 119.9 . . ?
C11' C12' C13' 120.0(3) . . ?
C11' C12' C16' 120.5(3) . . ?
C13' C12' C16' 119.4(4) . . ?
C14' C13' C12' 120.2(4) . . ?
C14' C13' H13' 119.9 . . ?
C12' C13' H13' 119.9 . . ?
O3' C14' C13' 125.4(4) . . ?
O3' C14' C9' 115.3(4) . . ?
C13' C14' C9' 119.3(4) . . ?
C14' O3' C15' 116.8(4) . . ?
O3' C15' H15D 109.5 . . ?
O3' C15' H15E 109.5 . . ?
H15D C15' H15E 109.5 . . ?
O3' C15' H15F 109.5 . . ?
H15D C15' H15F 109.5 . . ?
H15E C15' H15F 109.5 . . ?
C17' C16' C12' 110.4(2) . . ?
C17' C16' H16C 109.6 . . ?
C12' C16' H16C 109.6 . . ?
C17' C16' H16D 109.6 . . ?
C12' C16' H16D 109.6 . . ?
H16C C16' H16D 108.1 . . ?
C18' C17' C16' 126.8(3) . . ?
C18' C17' H17C 105.6 . . ?
C16' C17' H17C 105.6 . . ?
C18' C17' H17D 105.6 . . ?
C16' C17' H17D 105.6 . . ?
H17C C17' H17D 106.1 . . ?
C17' C18' H18C 120 . . ?
C17' C18' H18D 120 . . ?
H18C C18' H18D 120 . . ?

loop_
_geom_bond_atom_site_label_1
_geom_bond_atom_site_label_2
_geom_bond_distance
_geom_bond_site_symmetry_2
_geom_bond_publ_flag
C1 C2 1.485(2) . ?
C1 H1A 0.98 . ?
C1 H1B 0.98 . ?
C1 H1C 0.98 . ?
C2 C3 1.3696(19) . ?
C2 N1 1.3805(16) . ?
C3 C4 1.421(2) . ?
C3 H3 0.95 . ?
C4 C5 1.3672(17) . ?
C4 H4 0.95 . ?
C5 N1 1.3810(16) . ?
C5 C6 1.4805(19) . ?
C6 H6A 0.98 . ?
C6 H6B 0.98 . ?
C6 H6C 0.98 . ?
C7 O1 1.2158(14) . ?
C7 N2 1.3525(14) . ?
C7 C8 1.5189(16) . ?
C8 O2 1.4207(13) . ?
C8 H8A 0.99 . ?
C8 H8B 0.99 . ?
N1 N2 1.3798(13) . ?
N2 H2 0.873(17) . ?
O2 C9' 1.381(4) . ?
O2 C9 1.400(5) . ?
C9 C10 1.381(5) . ?
C9 C14 1.403(6) . ?
C10 C11 1.403(5) . ?
C10 H10 0.95 . ?
C11 C12 1.375(5) . ?
C11 H11 0.95 . ?
C12 C13 1.399(4) . ?
C12 C16 1.516(5) . ?
C13 C14 1.398(5) . ?
C13 H13 0.95 . ?
C14 O3 1.364(5) . ?
O3 C15 1.434(5) . ?
C15 H15A 0.98 . ?
C15 H15B 0.98 . ?
C15 H15C 0.98 . ?
C16 C17 1.484(4) . ?
C16 H16A 0.99 . ?
C16 H16B 0.99 . ?
C17 C18 1.308(4) . ?
C17 H17A 0.99 . ?
C17 H17B 0.99 . ?
C18 H18A 0.95 . ?
C18 H18B 0.95 . ?
C9' C10' 1.372(5) . ?
C9' C14' 1.399(5) . ?
C10' C11' 1.398(4) . ?
C10' H10' 0.95 . ?
C11' C12' 1.380(4) . ?
C11' H11' 0.95 . ?
C12' C13' 1.390(5) . ?
C12' C16' 1.518(4) . ?
C13' C14' 1.390(5) . ?
C13' H13' 0.95 . ?
C14' O3' 1.368(5) . ?
O3' C15' 1.435(5) . ?
C15' H15D 0.98 . ?
C15' H15E 0.98 . ?
C15' H15F 0.98 . ?
C16' C17' 1.512(4) . ?
C16' H16C 0.99 . ?
C16' H16D 0.99 . ?
C17' C18' 1.308(4) . ?
C17' H17C 0.99 . ?
C17' H17D 0.99 . ?
C18' H18C 0.95 . ?
C18' H18D 0.95 . ?
